data_2222410
loop_
_publ_author_name
'Shen, Lan'
'Li, Jun-Hua'
'Nie, Jing-Jing'
'Xu, Duan-Jun'

_publ_section_title
;
 Bis(3-hydroxypyridinium) fumarate
;
_journal_coeditor_code NG2594
_journal_issue 7
_journal_name_full 'Acta Crystallographica Section E'
_journal_page_first o1679
_journal_paper_doi 10.1107/S1600536809023800
_journal_volume 65
_journal_year 2009
_chemical_formula_iupac '2C5 H6 N O +, C4 H2 O4 2-'
_chemical_formula_moiety '2(C5 H6 N O +), C4 H2 O4 2-'
_chemical_formula_sum 'C14 H14 N2 O6'
_chemical_formula_weight 306.27
_chemical_name_systematic
;
Bis(3-hydroxypyridinium) fumarate
;
_space_group_IT_number 14
_symmetry_cell_setting monoclinic
_symmetry_space_group_name_Hall '-P 2yn'
_symmetry_space_group_name_H-M 'P 1 21/n 1'
_atom_sites_solution_hydrogens geom
_atom_sites_solution_primary direct
_atom_sites_solution_secondary difmap
_audit_creation_method SHELXL-97
_cell_angle_alpha 90.00
_cell_angle_beta 90.360(5)
_cell_angle_gamma 90.00
_cell_formula_units_Z 2
_cell_length_a 3.8037(5)
_cell_length_b 10.4798(13)
_cell_length_c 17.423(2)
_cell_measurement_reflns_used 2322
_cell_measurement_temperature 294(2)
_cell_measurement_theta_max 24.6
_cell_measurement_theta_min 2.4
_cell_volume 694.50(15)
_computing_cell_refinement 'PROCESS-AUTO (Rigaku, 1998)'
_computing_data_collection 'PROCESS-AUTO (Rigaku, 1998)'
_computing_data_reduction 'CrystalStructure (Rigaku/MSC, 2002)'
_computing_molecular_graphics 'ORTEP-3 for Windows (Farrugia, 1997)'
_computing_publication_material 'WinGX (Farrugia, 1999)'
_computing_structure_refinement 'SHELXL97 (Sheldrick, 2008)'
_computing_structure_solution 'SIR92 (Altomare <i>et al.</i>,  1993)'
_diffrn_ambient_temperature 294(2)
_diffrn_measured_fraction_theta_full 0.997
_diffrn_measured_fraction_theta_max 0.997
_diffrn_measurement_device_type 'Rigaku R-AXIS RAPID IP'
_diffrn_measurement_method \w
_diffrn_radiation_monochromator graphite
_diffrn_radiation_source 'fine-focus sealed tube'
_diffrn_radiation_type MoK\a
_diffrn_radiation_wavelength 0.71073
_diffrn_reflns_av_R_equivalents 0.0244
_diffrn_reflns_av_sigmaI/netI 0.0180
_diffrn_reflns_limit_h_max 4
_diffrn_reflns_limit_h_min -4
_diffrn_reflns_limit_k_max 12
_diffrn_reflns_limit_k_min -12
_diffrn_reflns_limit_l_max 21
_diffrn_reflns_limit_l_min -20
_diffrn_reflns_number 7561
_diffrn_reflns_theta_full 25.99
_diffrn_reflns_theta_max 25.99
_diffrn_reflns_theta_min 2.27
_diffrn_standards_interval_count 0
_diffrn_standards_interval_time 0
_diffrn_standards_number 0
_exptl_absorpt_coefficient_mu 0.116
_exptl_absorpt_correction_type none
_exptl_crystal_colour colorless
_exptl_crystal_density_diffrn 1.465
_exptl_crystal_density_method 'not measured'
_exptl_crystal_description prism
_exptl_crystal_F_000 320
_exptl_crystal_size_max 0.32
_exptl_crystal_size_mid 0.28
_exptl_crystal_size_min 0.24
_refine_diff_density_max 0.254
_refine_diff_density_min -0.140
_refine_ls_extinction_coef 0.116(10)
_refine_ls_extinction_expression Fc^*^=kFc[1+0.001xFc^2^\l^3^/sin(2\q)]^-1/4^
_refine_ls_extinction_method 'SHELXL97 (Sheldrick, 2008)'
_refine_ls_goodness_of_fit_ref 1.069
_refine_ls_hydrogen_treatment mixed
_refine_ls_matrix_type full
_refine_ls_number_parameters 107
_refine_ls_number_reflns 1359
_refine_ls_number_restraints 2
_refine_ls_restrained_S_all 1.074
_refine_ls_R_factor_all 0.0399
_refine_ls_R_factor_gt 0.0368
_refine_ls_shift/su_max 0.001
_refine_ls_shift/su_mean 0.000
_refine_ls_structure_factor_coef Fsqd
_refine_ls_weighting_details 'calc w=1/[\s^2^(Fo^2^)+(0.0527P)^2^+0.1474P] where P=(Fo^2^+2Fc^2^)/3'
_refine_ls_weighting_scheme calc
_refine_ls_wR_factor_gt 0.0966
_refine_ls_wR_factor_ref 0.0996
_reflns_number_gt 1237
_reflns_number_total 1359
_reflns_threshold_expression I>2\s(I)
_cod_data_source_file ng2594.cif
_cod_data_source_block I
_cod_original_cell_volume 694.52(15)
_cod_original_sg_symbol_H-M 'P 21/n'
_cod_database_code 2222410
_cod_database_fobs_code 2222410

loop_
_symmetry_equiv_pos_as_xyz
'x, y, z'
'-x+1/2, y+1/2, -z+1/2'
'-x, -y, -z'
'x-1/2, -y-1/2, z-1/2'

loop_
_atom_site_type_symbol
_atom_site_label
_atom_site_fract_x
_atom_site_fract_y
_atom_site_fract_z
_atom_site_U_iso_or_equiv
_atom_site_adp_type
_atom_site_calc_flag
_atom_site_refinement_flags
_atom_site_occupancy
_atom_site_disorder_assembly
_atom_site_disorder_group
N N1 0.0136(3) 0.56088(11) 0.76518(6) 0.0373(3) Uani d D 1 . .
O O1 0.2604(3) 0.49000(9) 0.63451(5) 0.0489(3) Uani d . 1 . .
O O2 0.4289(3) 0.69067(9) 0.62330(5) 0.0568(4) Uani d . 1 . .
O O3 -0.2084(3) 0.39098(10) 0.93748(6) 0.0559(3) Uani d D 1 . .
C C1 0.3982(3) 0.58033(12) 0.59760(7) 0.0368(3) Uani d . 1 . .
C C2 0.5267(3) 0.55371(13) 0.51822(7) 0.0375(3) Uani d . 1 . .
H H2 0.6522 0.6174 0.4933 0.045 Uiso calc R 1 . .
C C3 -0.0215(3) 0.46506(12) 0.81483(7) 0.0357(3) Uani d . 1 . .
H H3 0.0526 0.3836 0.8012 0.043 Uiso calc R 1 . .
C C4 -0.1676(3) 0.48541(12) 0.88672(7) 0.0366(3) Uani d . 1 . .
C C5 -0.2754(3) 0.60885(13) 0.90499(7) 0.0410(3) Uani d . 1 . .
H H5 -0.3763 0.6256 0.9524 0.049 Uiso calc R 1 . .
C C6 -0.2323(4) 0.70583(13) 0.85271(8) 0.0431(3) Uani d . 1 . .
H H6 -0.3019 0.7885 0.8647 0.052 Uiso calc R 1 . .
C C7 -0.0849(4) 0.67954(13) 0.78221(8) 0.0418(3) Uani d . 1 . .
H H7 -0.0543 0.7447 0.7466 0.050 Uiso calc R 1 . .
H H1 0.103(4) 0.5407(17) 0.7195(6) 0.063 Uiso d D 1 . .
H H3A -0.127(5) 0.3217(12) 0.9213(10) 0.063 Uiso d D 1 . .

loop_
_atom_site_aniso_label
_atom_site_aniso_U_11
_atom_site_aniso_U_22
_atom_site_aniso_U_33
_atom_site_aniso_U_12
_atom_site_aniso_U_13
_atom_site_aniso_U_23
N1 0.0428(6) 0.0421(6) 0.0271(5) -0.0016(5) 0.0072(4) 0.0009(4)
O1 0.0743(7) 0.0392(6) 0.0333(5) -0.0081(4) 0.0207(5) -0.0027(4)
O2 0.0928(9) 0.0383(6) 0.0397(6) -0.0108(5) 0.0225(5) -0.0095(4)
O3 0.0852(8) 0.0450(6) 0.0378(6) 0.0079(5) 0.0253(5) 0.0091(4)
C1 0.0467(7) 0.0355(7) 0.0283(6) -0.0003(5) 0.0071(5) -0.0027(5)
C2 0.0468(7) 0.0369(7) 0.0290(6) -0.0030(5) 0.0103(5) 0.0003(5)
C3 0.0420(7) 0.0342(6) 0.0310(6) 0.0005(5) 0.0076(5) -0.0018(5)
C4 0.0407(7) 0.0406(7) 0.0285(6) -0.0012(5) 0.0072(5) 0.0016(5)
C5 0.0441(7) 0.0472(8) 0.0318(6) 0.0042(6) 0.0087(5) -0.0056(6)
C6 0.0481(7) 0.0363(7) 0.0450(7) 0.0055(5) 0.0039(6) -0.0043(5)
C7 0.0482(8) 0.0386(7) 0.0387(7) -0.0001(5) 0.0044(5) 0.0067(5)

loop_
_atom_type_symbol
_atom_type_description
_atom_type_scat_dispersion_real
_atom_type_scat_dispersion_imag
_atom_type_scat_source
C C 0.0033 0.0016 'International Tables Vol C Tables 4.2.6.8 and 6.1.1.4'
H H 0.0000 0.0000 'International Tables Vol C Tables 4.2.6.8 and 6.1.1.4'
N N 0.0061 0.0033 'International Tables Vol C Tables 4.2.6.8 and 6.1.1.4'
O O 0.0106 0.0060 'International Tables Vol C Tables 4.2.6.8 and 6.1.1.4'

loop_
_geom_angle_atom_site_label_1
_geom_angle_atom_site_label_2
_geom_angle_atom_site_label_3
_geom_angle_site_symmetry_1
_geom_angle_site_symmetry_3
_geom_angle
_geom_angle_publ_flag
C7 N1 C3 . . 121.94(11) ?
C7 N1 H1 . . 121.9(12) ?
C3 N1 H1 . . 116.2(12) ?
C4 O3 H3A . . 111.9(13) ?
O2 C1 O1 . . 123.54(11) ?
O2 C1 C2 . . 118.36(11) ?
O1 C1 C2 . . 118.10(11) ?
C2 C2 C1 3_666 . 123.96(15) ?
C2 C2 H2 3_666 . 118.0 ?
C1 C2 H2 . . 118.0 ?
N1 C3 C4 . . 120.77(12) ?
N1 C3 H3 . . 119.6 ?
C4 C3 H3 . . 119.6 ?
O3 C4 C3 . . 122.09(12) ?
O3 C4 C5 . . 120.01(11) ?
C3 C4 C5 . . 117.90(11) ?
C6 C5 C4 . . 119.86(11) ?
C6 C5 H5 . . 120.1 ?
C4 C5 H5 . . 120.1 ?
C5 C6 C7 . . 119.49(12) ?
C5 C6 H6 . . 120.3 ?
C7 C6 H6 . . 120.3 ?
N1 C7 C6 . . 120.03(12) ?
N1 C7 H7 . . 120.0 ?
C6 C7 H7 . . 120.0 ?

loop_
_geom_bond_atom_site_label_1
_geom_bond_atom_site_label_2
_geom_bond_site_symmetry_2
_geom_bond_distance
_geom_bond_publ_flag
N1 C7 . 1.3327(17) ?
N1 C3 . 1.3327(16) ?
N1 H1 . 0.893(12) ?
O1 C1 . 1.2603(15) ?
O2 C1 . 1.2452(15) ?
O3 C4 . 1.3369(15) ?
O3 H3A . 0.839(14) ?
C1 C2 . 1.4962(16) ?
C2 C2 3_666 1.308(3) ?
C2 H2 . 0.9300 ?
C3 C4 . 1.3898(17) ?
C3 H3 . 0.9300 ?
C4 C5 . 1.3945(18) ?
C5 C6 . 1.3752(19) ?
C5 H5 . 0.9300 ?
C6 C7 . 1.3813(19) ?
C6 H6 . 0.9300 ?
C7 H7 . 0.9300 ?

loop_
_geom_hbond_atom_site_label_D
_geom_hbond_atom_site_label_H
_geom_hbond_atom_site_label_A
_geom_hbond_site_symmetry_A
_geom_hbond_distance_DH
_geom_hbond_distance_HA
_geom_hbond_distance_DA
_geom_hbond_angle_DHA
_geom_hbond_publ_flag
N1 H1 O1 . 0.893(12) 1.687(12) 2.5774(14) 175.2(18) y
O3 H3A O2 2_546 0.839(14) 1.751(15) 2.5831(15) 171.5(16) y
